data_7111201
loop_
_publ_author_name
'Seaton, Colin C.'
'Tremayne, Maryjane'

_publ_section_title
;
 Differential evolution: crystal structure determination of a triclinic
 polymorph of adipamide from powder diffraction data
;
_journal_issue 8
_journal_name_full 'Chemical Communications'
_journal_page_first 880
_journal_paper_doi 10.1039/b200436d
_journal_year 2002
_chemical_compound_source Aldrich
_chemical_formula_moiety 'C6 H12 N2 O2'
_chemical_formula_sum 'C6 H12 N2 O2'
_chemical_formula_weight 144.16
_chemical_name_systematic '  1,6-hexanediamide        '
_space_group_IT_number 2
_symmetry_cell_setting triclinic
_symmetry_space_group_name_Hall '-P 1'
_symmetry_space_group_name_H-M 'P -1'
_cell_angle_alpha 69.575(1)
_cell_angle_beta 87.120(3)
_cell_angle_gamma 75.465(3)
_cell_formula_units_Z 1
_cell_length_a 5.1097(2)
_cell_length_b 5.5722(2)
_cell_length_c 7.0473(3)
_cell_measurement_temperature 273
_cell_volume 181.865(13)
_computing_data_collection 'Diffrac-AT (Siemens)'
_computing_structure_refinement 'GSAS (Larson et al. 1994)'
_computing_structure_solution 'Possum (Seaton, Tremayne 2000)'
_diffrn_ambient_temperature 273
_diffrn_measurement_device 'position sensitive detector'
_diffrn_measurement_method 'Debye Scherrer'
_diffrn_radiation_monochromator Ge
_diffrn_radiation_polarisn_ratio 0.55
_diffrn_radiation_source 'sealed X-ray tube'
_diffrn_radiation_type laboratory
_diffrn_radiation_wavelength 1.54056
_exptl_absorpt_correction_type none
_pd_char_colour white
_pd_instr_location
; 
School of Chemical Sciences, 
University of Birmingham, 
Edgbaston, 
Birmingham, B15 2TT
;
_pd_meas_2theta_range_inc 0.01943
_pd_meas_2theta_range_max 53.99082
_pd_meas_2theta_range_min 4.0000
_pd_proc_2theta_range_inc 0.01943
_pd_proc_2theta_range_max 53.99082
_pd_proc_2theta_range_min 4.00000
_pd_proc_ls_pref_orient_corr none
_pd_proc_ls_profile_function pseudovoigt
_pd_proc_ls_prof_R_factor 0.0591
_pd_proc_ls_prof_wR_factor 0.0823
_pd_proc_wavelength 1.54056
_pd_spec_mounting disc
_pd_spec_mount_mode transmission
_pd_spec_shape plate
_pd_spec_size_axial 30
_pd_spec_size_equat 0.5
_refine_ls_goodness_of_fit_all 5.448
_refine_ls_hydrogen_treatment restr
_refine_ls_number_parameters 43
_refine_ls_number_restraints 25
_refine_ls_R_Fsqd_factor 0.1412
_cod_data_source_file b200436dsup1.cif
_cod_data_source_block adipamide
_cod_depositor_comments
;
The following automatic conversions were performed:

'_atom_site_thermal_displace_type' value 'uiso' changed to 'Uiso'
according to /home/saulius/struct/CIF-dictionaries/cif_core.dic
dictionary named 'cif_core.dic' version 2.4.2 from 2011-04-26 (11
times).

Automatic conversion script
Id: cif_fix_values 1891 2012-01-12 08:04:46Z andrius 
;
_cod_original_cell_volume 181.87(2)
_cod_database_code 7111201

loop_
_symmetry_equiv_pos_as_xyz
'x, y, z'
'-x, -y, -z'

loop_
_atom_site_label
_atom_site_fract_x
_atom_site_fract_y
_atom_site_fract_z
_atom_site_occupancy
_atom_site_thermal_displace_type
_atom_site_U_iso_or_equiv
_atom_site_symmetry_multiplicity
N1 -0.3017(5) -0.339(1) -0.3929(7) 1 Uiso 0.026(4) 2
C1 -0.099(1) -0.292(2) -0.305(1) 1 Uiso 0.038(4) 2
C2 -0.168(2) -0.153(2) -0.154(1) 1 Uiso 0.038(4) 2
C3 0.047(2) -0.063(2) -0.078(1) 1 Uiso 0.038(4) 2
O1 0.141(1) -0.345(1) -0.346(1) 1 Uiso 0.032(3) 2
H21 -0.257(9) -0.281(8) -0.025(4) 1 Uiso 0.050 2
H22 -0.325(7) 0.032(5) -0.216(6) 1 Uiso 0.050 2
H31 0.144(9) 0.04(1) -0.213(4) 1 Uiso 0.050 2
H32 0.194(8) -0.251(5) -0.003(8) 1 Uiso 0.050 2
H11 -0.261 -0.423 -0.499 1 Uiso 0.050 2
H12 -0.494 -0.296 -0.350 1 Uiso 0.050 2

loop_
_atom_type_symbol
_atom_type_description
_atom_type_number_in_cell
_atom_type_scat_dispersion_real
_atom_type_scat_dispersion_imag
_atom_type_scat_source
C C 60.0 0.0033 0.0016 'International Tables Vol C Tables 4.2.6.8 and 6.1.1.4'
O O 8.0 0.0106 0.0060 'International Tables Vol C Tables 4.2.6.8 and 6.1.1.4'
N N 4.0 0.0061 0.0033 'International Tables Vol C Tables 4.2.6.8 and 6.1.1.4'
H H 100.0 0.0000 0.0000 'International Tables Vol C Tables 4.2.6.8 and 6.1.1.4'

loop_
_geom_angle_atom_site_label_1
_geom_angle_atom_site_label_2
_geom_angle_atom_site_label_3
_geom_angle
N1 C1 C2 119(1)
N1 C1 O1 125(1)
C2 C1 O1 116(1)
C1 C2 C3 120(1)
C2 C3 C3 114(1)

loop_
_geom_bond_atom_site_label_1
_geom_bond_atom_site_label_2
_geom_bond_distance
N1 C1 1.356(3)
C1 C2 1.507(3)
C1 O1 1.234(3)
C2 C3 1.504(3)
C3 C3 1.504(3)

loop_
_geom_torsion_atom_site_label_1
_geom_torsion_atom_site_label_2
_geom_torsion_atom_site_label_3
_geom_torsion_atom_site_label_4
_geom_torsion
O1 C1 C2 C3 6(1)
N1 C1 C2 C3 -171(1)
C1 C2 C3 C3 -178(1)
